data_7005410
loop_
_publ_author_name
'Burrows, Andrew D.'
'Cassar, Kevin'
'Mahon, Mary F.'
'Warren, John E.'

_publ_section_title
;
 The stepwise formation of mixed-metal coordination networks using
 complexes of 3-cyanoacetylacetonate.
;
_journal_issue 24
_journal_name_full 'Dalton transactions (Cambridge, England : 2003)'
_journal_page_first 2499
_journal_page_last 2509
_journal_paper_doi 10.1039/b702074k
_journal_year 2007
_chemical_formula_sum 'C42 H54 Cu6 N6 O18'
_chemical_formula_weight 1312.16
_chemical_name_systematic
;
?
;
_space_group_IT_number 2
_symmetry_cell_setting triclinic
_symmetry_space_group_name_Hall '-P 1'
_symmetry_space_group_name_H-M 'P -1'
_atom_sites_solution_hydrogens geom
_atom_sites_solution_primary direct
_atom_sites_solution_secondary difmap
_audit_creation_method SHELXL-97
_cell_angle_alpha 102.936(1)
_cell_angle_beta 100.006(1)
_cell_angle_gamma 104.594(1)
_cell_formula_units_Z 1
_cell_length_a 8.6030(1)
_cell_length_b 10.6410(2)
_cell_length_c 14.7610(3)
_cell_measurement_reflns_used 17677
_cell_measurement_temperature 150(2)
_cell_measurement_theta_max 30.034
_cell_measurement_theta_min 2.910
_cell_volume 1235.97(4)
_computing_cell_refinement 'HKL Scalepack (Otwinowski & Minor 1997)'
_computing_data_reduction 'Denzo & Scalepack (Otwinowski & Minor, 1997)'
_computing_molecular_graphics 'ORTEX (P.McArdle, 1995)'
_computing_publication_material 'SHELXL-97/2 (Sheldrick,1997)'
_computing_structure_refinement 'SHELXL-97 (Sheldrick, 1997)'
_computing_structure_solution 'SHELXS-97 (Sheldrick, 1990)'
_diffrn_ambient_temperature 150(2)
_diffrn_measured_fraction_theta_full 0.989
_diffrn_measured_fraction_theta_max 0.989
_diffrn_measurement_device_type KappaCCD
_diffrn_measurement_method CCD
_diffrn_radiation_monochromator graphite
_diffrn_radiation_source 'fine-focus sealed tube'
_diffrn_radiation_type MoK\a
_diffrn_radiation_wavelength 0.71073
_diffrn_reflns_av_R_equivalents 0.0573
_diffrn_reflns_av_sigmaI/netI 0.0527
_diffrn_reflns_limit_h_max 12
_diffrn_reflns_limit_h_min -12
_diffrn_reflns_limit_k_max 13
_diffrn_reflns_limit_k_min -14
_diffrn_reflns_limit_l_max 20
_diffrn_reflns_limit_l_min -20
_diffrn_reflns_number 32325
_diffrn_reflns_theta_full 30.08
_diffrn_reflns_theta_max 30.08
_diffrn_reflns_theta_min 5.62
_exptl_absorpt_coefficient_mu 2.613
_exptl_absorpt_correction_T_max 00.84
_exptl_absorpt_correction_T_min 00.77
_exptl_absorpt_correction_type multi-scan
_exptl_absorpt_process_details
;
multi-scan from symmetry-related measurements
Sortav (Blessing 1995)
?
;
_exptl_crystal_colour blue
_exptl_crystal_density_diffrn 1.763
_exptl_crystal_density_method 'not measured'
_exptl_crystal_description block
_exptl_crystal_F_000 666
_exptl_crystal_size_max 0.1
_exptl_crystal_size_mid 0.1
_exptl_crystal_size_min 0.1
_refine_diff_density_max 0.913
_refine_diff_density_min -0.650
_refine_diff_density_rms 0.095
_refine_ls_extinction_coef 0.0140(10)
_refine_ls_extinction_expression Fc^*^=kFc[1+0.001xFc^2^\l^3^/sin(2\q)]^-1/4^
_refine_ls_extinction_method SHELXL
_refine_ls_goodness_of_fit_ref 1.043
_refine_ls_hydrogen_treatment constr
_refine_ls_matrix_type full
_refine_ls_number_parameters 335
_refine_ls_number_reflns 7172
_refine_ls_number_restraints 0
_refine_ls_restrained_S_all 1.043
_refine_ls_R_factor_all 0.0657
_refine_ls_R_factor_gt 0.0387
_refine_ls_shift/su_max 0.002
_refine_ls_shift/su_mean 0.000
_refine_ls_structure_factor_coef Fsqd
_refine_ls_weighting_details 'calc w=1/[\s^2^(Fo^2^)+(0.0495P)^2^+0.0758P] where P=(Fo^2^+2Fc^2^)/3'
_refine_ls_weighting_scheme calc
_refine_ls_wR_factor_gt 0.0907
_refine_ls_wR_factor_ref 0.0997
_reflns_number_gt 5097
_reflns_number_total 7172
_reflns_threshold_expression >2sigma(I)
_cod_data_source_file b702074k.txt
_cod_data_source_block compound_2_h06kc2
_cod_depositor_comments
;
The following automatic conversions were performed:
'_symmetry_cell_setting' value 'Triclinic' changed to 'triclinic'
according to '/home/saulius/struct/CIF-dictionaries/cif_core.dic'
dictionary named 'cif_core.dic' version 2.4.1 from
2010-06-29.

'_exptl_absorpt_correction_type' value 'Multi-Scan' changed
to 'multi-scan' according to
'/home/saulius/struct/CIF-dictionaries/cif_core.dic' dictionary named
'cif_core.dic' version 2.4.1 from 2010-06-29.

Automatic conversion script
Id: cif_fix_enum 1527 2010-12-29 10:47:43Z saulius 
;
_cod_original_sg_symbol_H-M P-1
_cod_database_code 7005410

loop_
_symmetry_equiv_pos_as_xyz
'x, y, z'
'-x, -y, -z'

loop_
_atom_site_label
_atom_site_type_symbol
_atom_site_fract_x
_atom_site_fract_y
_atom_site_fract_z
_atom_site_U_iso_or_equiv
_atom_site_adp_type
_atom_site_occupancy
_atom_site_symmetry_multiplicity
_atom_site_calc_flag
_atom_site_refinement_flags
_atom_site_disorder_assembly
_atom_site_disorder_group
Cu1 Cu 0.56988(3) 0.51048(3) 0.602018(18) 0.02098(9) Uani 1 1 d . . .
O1 O 0.7680(2) 0.48357(16) 0.66652(11) 0.0239(3) Uani 1 1 d . . .
N1 N 0.7934(3) 0.4517(3) 0.98198(16) 0.0405(6) Uani 1 1 d . . .
C1 C 0.9677(3) 0.4525(3) 0.78349(18) 0.0309(5) Uani 1 1 d . . .
H1A H 1.0309 0.4609 0.7348 0.046 Uiso 1 1 calc R . .
H1B H 0.9518 0.3625 0.7935 0.046 Uiso 1 1 calc R . .
H1C H 1.0286 0.5217 0.8438 0.046 Uiso 1 1 calc R . .
Cu2 Cu 0.47683(3) 0.77389(3) 0.576952(18) 0.02201(9) Uani 1 1 d . . .
O2 O 0.4712(2) 0.50383(18) 0.70915(12) 0.0287(4) Uani 1 1 d . . .
N2 N 0.8820(3) 0.8380(3) 1.17903(17) 0.0438(6) Uani 1 1 d . . .
C2 C 0.8019(3) 0.4712(2) 0.75039(16) 0.0226(4) Uani 1 1 d . . .
Cu3 Cu 0.61955(3) 0.80809(3) 0.781103(18) 0.02297(9) Uani 1 1 d . . .
O3 O 0.37927(18) 0.53214(16) 0.52255(11) 0.0211(3) Uani 1 1 d . . .
N3 N 0.3008(3) 0.9380(2) 0.23019(15) 0.0348(5) Uani 1 1 d . . .
C3 C 0.6933(3) 0.4728(2) 0.81230(16) 0.0238(5) Uani 1 1 d . . .
O4 O 0.67087(18) 0.75480(16) 0.65743(11) 0.0226(3) Uani 1 1 d . . .
C4 C 0.5335(3) 0.4885(2) 0.78880(16) 0.0237(5) Uani 1 1 d . . .
O5 O 0.4166(2) 0.78827(19) 0.69619(11) 0.0287(4) Uani 1 1 d . . .
C5 C 0.4268(3) 0.4879(3) 0.85834(17) 0.0315(5) Uani 1 1 d . . .
H5A H 0.3659 0.5535 0.8536 0.047 Uiso 1 1 calc R . .
H5B H 0.4963 0.5124 0.9235 0.047 Uiso 1 1 calc R . .
H5C H 0.3481 0.3973 0.8436 0.047 Uiso 1 1 calc R . .
O6 O 0.8316(2) 0.81327(17) 0.85157(11) 0.0268(4) Uani 1 1 d . . .
C6 C 0.7494(3) 0.4608(3) 0.90617(17) 0.0304(5) Uani 1 1 d . . .
O7 O 0.5363(2) 0.83329(18) 0.89384(11) 0.0281(4) Uani 1 1 d . . .
C7 C 0.2155(3) 0.4883(3) 0.53609(17) 0.0286(5) Uani 1 1 d . . .
H7A H 0.1863 0.3921 0.5330 0.043 Uiso 1 1 calc R . .
H7B H 0.1366 0.5022 0.4856 0.043 Uiso 1 1 calc R . .
H7C H 0.2114 0.5408 0.5989 0.043 Uiso 1 1 calc R . .
O8 O 0.5787(2) 0.79313(17) 0.47198(11) 0.0268(4) Uani 1 1 d . . .
C8 C 1.0457(3) 0.8122(3) 0.97508(18) 0.0305(5) Uani 1 1 d . . .
H8A H 1.0384 0.7242 0.9872 0.046 Uiso 1 1 calc R . .
H8B H 1.1019 0.8845 1.0346 0.046 Uiso 1 1 calc R . .
H8C H 1.1086 0.8230 0.9265 0.046 Uiso 1 1 calc R . .
O9 O 0.2825(2) 0.80866(17) 0.51497(11) 0.0251(3) Uani 1 1 d . . .
C9 C 0.8746(3) 0.8194(2) 0.93980(16) 0.0242(5) Uani 1 1 d . . .
C10 C 0.7710(3) 0.8298(2) 1.00336(16) 0.0240(5) Uani 1 1 d . . .
C11 C 0.6077(3) 0.8373(2) 0.97805(16) 0.0243(5) Uani 1 1 d . . .
C12 C 0.5097(3) 0.8515(3) 1.05154(17) 0.0326(6) Uani 1 1 d . . .
H12A H 0.5551 0.9427 1.0961 0.049 Uiso 1 1 calc R . .
H12B H 0.5156 0.7845 1.0870 0.049 Uiso 1 1 calc R . .
H12C H 0.3940 0.8366 1.0199 0.049 Uiso 1 1 calc R . .
C13 C 0.8341(3) 0.8347(3) 1.10085(17) 0.0298(5) Uani 1 1 d . . .
C14 C 0.2671(3) 0.7977(3) 0.71993(18) 0.0305(5) Uani 1 1 d . . .
H14A H 0.2290 0.7291 0.7524 0.046 Uiso 1 1 calc R . .
H14B H 0.1829 0.7827 0.6613 0.046 Uiso 1 1 calc R . .
H14C H 0.2855 0.8879 0.7626 0.046 Uiso 1 1 calc R . .
C15 C 0.8390(3) 0.8046(2) 0.65182(17) 0.0266(5) Uani 1 1 d . . .
H15A H 0.8892 0.8968 0.6944 0.040 Uiso 1 1 calc R . .
H15B H 0.8413 0.8051 0.5858 0.040 Uiso 1 1 calc R . .
H15C H 0.9016 0.7458 0.6715 0.040 Uiso 1 1 calc R . .
C16 C 0.6425(3) 0.8544(3) 0.33644(18) 0.0316(5) Uani 1 1 d . . .
H16A H 0.7125 0.9489 0.3571 0.047 Uiso 1 1 calc R . .
H16B H 0.5777 0.8330 0.2704 0.047 Uiso 1 1 calc R . .
H16C H 0.7125 0.7949 0.3396 0.047 Uiso 1 1 calc R . .
C17 C 0.5282(3) 0.8337(2) 0.40065(16) 0.0232(4) Uani 1 1 d . . .
C18 C 0.3726(3) 0.8584(2) 0.38096(16) 0.0234(5) Uani 1 1 d . . .
C19 C 0.2577(3) 0.8427(2) 0.43866(16) 0.0226(4) Uani 1 1 d . . .
C20 C 0.0947(3) 0.8691(3) 0.41088(18) 0.0295(5) Uani 1 1 d . . .
H20A H 0.0125 0.8158 0.4370 0.044 Uiso 1 1 calc R . .
H20B H 0.0570 0.8431 0.3409 0.044 Uiso 1 1 calc R . .
H20C H 0.1085 0.9655 0.4367 0.044 Uiso 1 1 calc R . .
C21 C 0.3314(3) 0.9019(2) 0.29670(17) 0.0268(5) Uani 1 1 d . . .

loop_
_atom_site_aniso_label
_atom_site_aniso_U_11
_atom_site_aniso_U_22
_atom_site_aniso_U_33
_atom_site_aniso_U_23
_atom_site_aniso_U_13
_atom_site_aniso_U_12
Cu1 0.01915(14) 0.03263(16) 0.01524(14) 0.01013(11) 0.00515(10) 0.01124(12)
O1 0.0228(8) 0.0348(9) 0.0169(8) 0.0095(6) 0.0039(6) 0.0125(7)
N1 0.0361(12) 0.0621(16) 0.0294(12) 0.0202(11) 0.0086(10) 0.0185(11)
C1 0.0275(12) 0.0435(14) 0.0235(12) 0.0107(10) 0.0033(10) 0.0150(11)
Cu2 0.01950(15) 0.03369(16) 0.01675(14) 0.00973(11) 0.00539(10) 0.01185(12)
O2 0.0259(8) 0.0487(10) 0.0212(8) 0.0179(7) 0.0094(7) 0.0184(8)
N2 0.0365(13) 0.0657(16) 0.0292(12) 0.0199(11) 0.0043(10) 0.0121(12)
C2 0.0238(11) 0.0260(11) 0.0184(10) 0.0069(8) 0.0017(8) 0.0099(9)
Cu3 0.02125(15) 0.03402(17) 0.01587(14) 0.00781(11) 0.00402(11) 0.01185(12)
O3 0.0160(7) 0.0334(8) 0.0167(7) 0.0094(6) 0.0054(6) 0.0095(6)
N3 0.0366(12) 0.0471(13) 0.0301(11) 0.0209(10) 0.0119(9) 0.0177(10)
C3 0.0251(11) 0.0295(11) 0.0179(10) 0.0080(9) 0.0040(9) 0.0097(9)
O4 0.0168(7) 0.0350(9) 0.0176(7) 0.0088(6) 0.0043(6) 0.0092(7)
C4 0.0274(12) 0.0265(11) 0.0179(10) 0.0088(9) 0.0057(9) 0.0073(9)
O5 0.0212(8) 0.0520(11) 0.0171(8) 0.0103(7) 0.0071(6) 0.0162(8)
C5 0.0315(13) 0.0468(15) 0.0227(12) 0.0148(11) 0.0108(10) 0.0161(11)
O6 0.0249(8) 0.0394(9) 0.0190(8) 0.0099(7) 0.0048(6) 0.0137(7)
C6 0.0282(12) 0.0393(13) 0.0249(12) 0.0107(10) 0.0064(10) 0.0111(11)
O7 0.0277(8) 0.0414(9) 0.0204(8) 0.0106(7) 0.0063(7) 0.0176(8)
C7 0.0188(11) 0.0441(14) 0.0222(11) 0.0089(10) 0.0076(9) 0.0068(10)
O8 0.0255(8) 0.0416(9) 0.0203(8) 0.0138(7) 0.0084(7) 0.0160(7)
C8 0.0269(12) 0.0398(13) 0.0263(12) 0.0118(10) 0.0038(10) 0.0123(11)
O9 0.0229(8) 0.0367(9) 0.0206(8) 0.0119(7) 0.0066(6) 0.0132(7)
C9 0.0255(11) 0.0242(11) 0.0222(11) 0.0078(9) 0.0017(9) 0.0081(9)
C10 0.0259(11) 0.0272(11) 0.0198(11) 0.0080(9) 0.0047(9) 0.0091(9)
C11 0.0288(12) 0.0247(10) 0.0199(11) 0.0071(9) 0.0058(9) 0.0082(9)
C12 0.0347(13) 0.0469(15) 0.0207(12) 0.0112(11) 0.0096(10) 0.0167(12)
C13 0.0267(12) 0.0391(13) 0.0242(12) 0.0110(10) 0.0033(10) 0.0108(11)
C14 0.0228(11) 0.0483(15) 0.0253(12) 0.0120(11) 0.0086(9) 0.0162(11)
C15 0.0197(11) 0.0357(12) 0.0262(12) 0.0113(10) 0.0074(9) 0.0080(10)
C16 0.0276(12) 0.0465(15) 0.0258(12) 0.0156(11) 0.0114(10) 0.0122(11)
C17 0.0234(11) 0.0271(11) 0.0191(11) 0.0056(9) 0.0059(9) 0.0075(9)
C18 0.0245(11) 0.0267(11) 0.0197(11) 0.0076(9) 0.0032(9) 0.0094(9)
C19 0.0234(11) 0.0236(10) 0.0209(11) 0.0068(9) 0.0030(9) 0.0084(9)
C20 0.0250(12) 0.0445(14) 0.0266(12) 0.0161(11) 0.0085(10) 0.0170(11)
C21 0.0263(12) 0.0303(12) 0.0271(12) 0.0093(10) 0.0080(10) 0.0117(10)

loop_
_atom_type_symbol
_atom_type_description
_atom_type_scat_dispersion_real
_atom_type_scat_dispersion_imag
_atom_type_scat_source
Cu Cu 0.3201 1.2651 'International Tables Vol C Tables 4.2.6.8 and 6.1.1.4'
C C 0.0033 0.0016 'International Tables Vol C Tables 4.2.6.8 and 6.1.1.4'
O O 0.0106 0.0060 'International Tables Vol C Tables 4.2.6.8 and 6.1.1.4'
N N 0.0061 0.0033 'International Tables Vol C Tables 4.2.6.8 and 6.1.1.4'
H H 0.0000 0.0000 'International Tables Vol C Tables 4.2.6.8 and 6.1.1.4'

loop_
_geom_angle_atom_site_label_1
_geom_angle_atom_site_label_2
_geom_angle_atom_site_label_3
_geom_angle
_geom_angle_site_symmetry_1
_geom_angle_site_symmetry_3
_geom_angle_publ_flag
O1 Cu1 O2 92.53(7) . . ?
O1 Cu1 O3 172.90(6) . . ?
O2 Cu1 O3 94.32(7) . . ?
O1 Cu1 O3 93.03(6) . 2_666 ?
O2 Cu1 O3 163.62(8) . 2_666 ?
O3 Cu1 O3 79.88(7) . 2_666 ?
O1 Cu1 O4 95.26(6) . . ?
O2 Cu1 O4 91.01(7) . . ?
O3 Cu1 O4 86.46(6) . . ?
O3 Cu1 O4 103.80(6) 2_666 . ?
O1 Cu1 Cu1 132.89(5) . 2_666 ?
O2 Cu1 Cu1 132.51(5) . 2_666 ?
O3 Cu1 Cu1 40.01(5) . 2_666 ?
O3 Cu1 Cu1 39.86(4) 2_666 2_666 ?
O4 Cu1 Cu1 96.63(4) . 2_666 ?
C2 O1 Cu1 127.53(15) . . ?
O5 Cu2 O9 94.08(7) . . ?
O5 Cu2 O8 167.47(8) . . ?
O9 Cu2 O8 91.66(7) . . ?
O5 Cu2 O4 78.55(7) . . ?
O9 Cu2 O4 171.57(7) . . ?
O8 Cu2 O4 94.81(6) . . ?
O5 Cu2 O3 95.67(7) . . ?
O9 Cu2 O3 98.08(6) . . ?
O8 Cu2 O3 94.54(6) . . ?
O4 Cu2 O3 86.81(6) . . ?
O5 Cu2 Cu3 38.95(5) . . ?
O9 Cu2 Cu3 131.19(5) . . ?
O8 Cu2 Cu3 131.79(5) . . ?
O4 Cu2 Cu3 40.74(5) . . ?
O3 Cu2 Cu3 98.98(4) . . ?
C4 O2 Cu1 127.67(16) . . ?
O1 C2 C3 124.0(2) . . ?
O1 C2 C1 116.4(2) . . ?
C3 C2 C1 119.6(2) . . ?
O5 Cu3 O7 94.88(7) . . ?
O5 Cu3 O6 171.91(7) . . ?
O7 Cu3 O6 92.42(7) . . ?
O5 Cu3 O4 78.95(7) . . ?
O7 Cu3 O4 170.08(7) . . ?
O6 Cu3 O4 93.33(7) . . ?
O5 Cu3 Cu2 39.12(5) . . ?
O7 Cu3 Cu2 133.89(5) . . ?
O6 Cu3 Cu2 133.69(5) . . ?
O4 Cu3 Cu2 40.97(4) . . ?
C7 O3 Cu1 122.57(13) . . ?
C7 O3 Cu1 123.04(13) . 2_666 ?
Cu1 O3 Cu1 100.12(7) . 2_666 ?
C7 O3 Cu2 108.26(14) . . ?
Cu1 O3 Cu2 93.99(6) . . ?
Cu1 O3 Cu2 103.88(7) 2_666 . ?
C2 C3 C4 124.7(2) . . ?
C2 C3 C6 118.0(2) . . ?
C4 C3 C6 117.3(2) . . ?
C15 O4 Cu3 117.95(13) . . ?
C15 O4 Cu2 125.81(13) . . ?
Cu3 O4 Cu2 98.29(7) . . ?
C15 O4 Cu1 111.32(13) . . ?
Cu3 O4 Cu1 106.91(7) . . ?
Cu2 O4 Cu1 92.74(6) . . ?
O2 C4 C3 123.6(2) . . ?
O2 C4 C5 115.4(2) . . ?
C3 C4 C5 121.1(2) . . ?
C14 O5 Cu3 127.54(14) . . ?
C14 O5 Cu2 130.19(14) . . ?
Cu3 O5 Cu2 101.93(8) . . ?
C9 O6 Cu3 127.58(16) . . ?
N1 C6 C3 179.3(3) . . ?
C11 O7 Cu3 127.75(16) . . ?
C17 O8 Cu2 127.77(15) . . ?
C19 O9 Cu2 128.34(15) . . ?
O6 C9 C10 123.9(2) . . ?
O6 C9 C8 116.4(2) . . ?
C10 C9 C8 119.7(2) . . ?
C9 C10 C11 124.6(2) . . ?
C9 C10 C13 118.3(2) . . ?
C11 C10 C13 117.1(2) . . ?
O7 C11 C10 123.5(2) . . ?
O7 C11 C12 116.2(2) . . ?
C10 C11 C12 120.3(2) . . ?
N2 C13 C10 178.8(3) . . ?
O8 C17 C18 123.4(2) . . ?
O8 C17 C16 116.1(2) . . ?
C18 C17 C16 120.5(2) . . ?
C19 C18 C17 124.1(2) . . ?
C19 C18 C21 118.8(2) . . ?
C17 C18 C21 117.1(2) . . ?
O9 C19 C18 124.1(2) . . ?
O9 C19 C20 115.7(2) . . ?
C18 C19 C20 120.13(19) . . ?
N3 C21 C18 179.0(3) . . ?

loop_
_geom_bond_atom_site_label_1
_geom_bond_atom_site_label_2
_geom_bond_distance
_geom_bond_site_symmetry_2
_geom_bond_publ_flag
Cu1 O1 1.9232(15) . ?
Cu1 O2 1.9269(16) . ?
Cu1 O3 1.9394(15) . ?
Cu1 O3 1.9453(16) 2_666 ?
Cu1 O4 2.4178(17) . ?
Cu1 Cu1 2.9786(5) 2_666 ?
O1 C2 1.265(3) . ?
N1 C6 1.151(3) . ?
C1 C2 1.503(3) . ?
Cu2 O5 1.9042(16) . ?
Cu2 O9 1.9235(16) . ?
Cu2 O8 1.9325(16) . ?
Cu2 O4 1.9567(15) . ?
Cu2 O3 2.3916(17) . ?
Cu2 Cu3 2.9528(4) . ?
O2 C4 1.268(3) . ?
N2 C13 1.146(3) . ?
C2 C3 1.416(3) . ?
Cu3 O5 1.8973(16) . ?
Cu3 O7 1.9146(17) . ?
Cu3 O6 1.9173(16) . ?
Cu3 O4 1.9472(16) . ?
O3 C7 1.432(3) . ?
O3 Cu1 1.9453(16) 2_666 ?
N3 C21 1.145(3) . ?
C3 C4 1.419(3) . ?
C3 C6 1.431(3) . ?
O4 C15 1.434(3) . ?
C4 C5 1.491(3) . ?
O5 C14 1.412(3) . ?
O6 C9 1.273(3) . ?
O7 C11 1.274(3) . ?
O8 C17 1.274(3) . ?
C8 C9 1.501(3) . ?
O9 C19 1.258(3) . ?
C9 C10 1.408(3) . ?
C10 C11 1.417(3) . ?
C10 C13 1.431(3) . ?
C11 C12 1.489(3) . ?
C16 C17 1.490(3) . ?
C17 C18 1.423(3) . ?
C18 C19 1.416(3) . ?
C18 C21 1.440(3) . ?
C19 C20 1.504(3) . ?
